data_4085762
loop_
_publ_author_name
'Smith, Patrick W.'
'Tilley, T. Don'

_publ_section_title
;
 Silane--Allyl Coupling Reactions of Cp*(iPr2MeP)Fe(\h3-C3H5) and
 Synthetic Access to the Hydrido--Dinitrogen Complex Cp*(iPr2MeP)FeH(N2)
;
_journal_issue 11
_journal_name_full Organometallics
_journal_page_first 2134
_journal_paper_doi 10.1021/acs.organomet.5b00184
_journal_volume 34
_journal_year 2015
_chemical_formula_moiety 'C37 H46 Fe Si'
_chemical_formula_sum 'C37 H46 Fe Si'
_chemical_formula_weight 574.68
_chemical_name_common 'Compound 3'
_chemical_name_systematic
;
 ?
;
_space_group_crystal_system triclinic
_space_group_IT_number 2
_space_group_name_Hall '-P 1'
_space_group_name_H-M_alt 'P -1'
_symmetry_space_group_name_Hall '-P 1'
_symmetry_space_group_name_H-M 'P -1'
_atom_sites_solution_hydrogens mixed
_atom_sites_solution_primary direct
_audit_creation_date 2015-01-02
_audit_creation_method
;
Olex2 1.2
(compiled 2014.12.23 svn.r3118 for OlexSys, GUI svn.r4975)
;
_cell_angle_alpha 95.5940(10)
_cell_angle_beta 104.4630(10)
_cell_angle_gamma 107.3250(10)
_cell_formula_units_Z 2
_cell_length_a 8.7703(3)
_cell_length_b 11.2002(3)
_cell_length_c 17.3519(5)
_cell_measurement_reflns_used 9906
_cell_measurement_temperature 100(2)
_cell_measurement_theta_max 25.47
_cell_measurement_theta_min 2.48
_cell_volume 1548.10(8)
_computing_cell_refinement 'SAINT v8.27A (Bruker, 2012)'
_computing_data_reduction 'SAINT v8.27A (Bruker, 2012)'
_computing_molecular_graphics 'Olex2 (Dolomanov et al., 2009)'
_computing_publication_material 'Olex2 (Dolomanov et al., 2009)'
_computing_structure_refinement 'ShelXL (Sheldrick, 2008)'
_computing_structure_solution 'ShelXS (Sheldrick, 2008)'
_diffrn_ambient_temperature 99.99
_diffrn_measured_fraction_theta_full 0.994
_diffrn_measured_fraction_theta_max 0.990
_diffrn_measurement_device_type 'Bruker APEX-II CCD'
_diffrn_measurement_method '\f and \w scans'
_diffrn_radiation_monochromator graphite
_diffrn_radiation_type MoK\a
_diffrn_radiation_wavelength 0.71073
_diffrn_reflns_av_R_equivalents 0.0331
_diffrn_reflns_av_unetI/netI 0.0339
_diffrn_reflns_laue_measured_fraction_full 0.994
_diffrn_reflns_laue_measured_fraction_max 0.990
_diffrn_reflns_limit_h_max 10
_diffrn_reflns_limit_h_min -10
_diffrn_reflns_limit_k_max 13
_diffrn_reflns_limit_k_min -11
_diffrn_reflns_limit_l_max 20
_diffrn_reflns_limit_l_min -20
_diffrn_reflns_number 19556
_diffrn_reflns_point_group_measured_fraction_full 0.994
_diffrn_reflns_point_group_measured_fraction_max 0.990
_diffrn_reflns_theta_full 25.242
_diffrn_reflns_theta_max 25.487
_diffrn_reflns_theta_min 1.938
_diffrn_standards_number 0
_exptl_absorpt_coefficient_mu 0.550
_exptl_absorpt_correction_T_max 0.7452
_exptl_absorpt_correction_T_min 0.6847
_exptl_absorpt_correction_type multi-scan
_exptl_absorpt_process_details SADABS
_exptl_crystal_colour red
_exptl_crystal_colour_primary red
_exptl_crystal_density_diffrn 1.233
_exptl_crystal_description plate
_exptl_crystal_F_000 616
_refine_diff_density_max 0.816
_refine_diff_density_min -0.651
_refine_diff_density_rms 0.078
_refine_ls_extinction_method none
_refine_ls_goodness_of_fit_ref 1.060
_refine_ls_hydrogen_treatment mixed
_refine_ls_matrix_type full
_refine_ls_number_parameters 371
_refine_ls_number_reflns 5699
_refine_ls_number_restraints 0
_refine_ls_restrained_S_all 1.060
_refine_ls_R_factor_all 0.0511
_refine_ls_R_factor_gt 0.0427
_refine_ls_shift/su_max 0.001
_refine_ls_shift/su_mean 0.000
_refine_ls_structure_factor_coef Fsqd
_refine_ls_weighting_details 'w=1/[\s^2^(Fo^2^)+(0.0418P)^2^+3.0642P] where P=(Fo^2^+2Fc^2^)/3'
_refine_ls_weighting_scheme calc
_refine_ls_wR_factor_gt 0.1045
_refine_ls_wR_factor_ref 0.1165
_reflns_Friedel_coverage 0.000
_reflns_number_gt 4977
_reflns_number_total 5699
_reflns_threshold_expression 'I > 2\s(I)'
_cod_data_source_file om5b00184_si_003.cif
_cod_data_source_block ps1_74_0m
_cod_depositor_comments 'Adding full bibliography for 4085759--4085762.cif.'
_cod_database_code 4085762
_shelxl_version_number 2014-3
_shelx_space_group_comment
;
The symmetry employed for this shelxl refinement is uniquely defined
by the following loop, which should always be used as a source of
symmetry information in preference to the above space-group names.
They are only intended as comments.
;
_olex2_refinement_description
;
1. Fixed Uiso
 At 1.2 times of:
  All C(H) groups, All C(H,H) groups
 At 1.5 times of:
  All C(H,H,H) groups
2.a Ternary CH refined with riding coordinates:
 C1(H1), C2(H2)
2.b Secondary CH2 refined with riding coordinates:
 C3(H3A,H3B)
2.c Aromatic/amide H refined with riding coordinates:
 C31(H31), C17(H17), C16(H16), C24(H24), C22(H22), C18(H18), C33(H33)
2.d Idealised Me refined as rotating group:
 C28(H28A,H28B,H28C), C10(H10A,H10B,H10C), C27(H27A,H27B,H27C), C37(H37A,H37B,
 H37C), C26(H26A,H26B,H26C), C35(H35A,H35B,H35C), C36(H36A,H36B,H36C), C12(H12A,
 H12B,H12C), C11(H11A,H11B,H11C), C13(H13A,H13B,H13C), C9(H9A,H9B,H9C)
;
_olex2_submission_special_instructions 'No special instructions were received'

loop_
_space_group_symop_operation_xyz
'x, y, z'
'-x, -y, -z'

loop_
_atom_site_label
_atom_site_type_symbol
_atom_site_fract_x
_atom_site_fract_y
_atom_site_fract_z
_atom_site_U_iso_or_equiv
_atom_site_adp_type
_atom_site_occupancy
_atom_site_site_symmetry_order
_atom_site_calc_flag
_atom_site_refinement_flags_posn
Fe1 Fe 0.67191(5) 1.02234(3) 0.32816(2) 0.01584(12) Uani 1 1 d .
Si1 Si 0.60275(8) 0.84517(6) 0.22621(4) 0.01463(17) Uani 1 1 d .
C14 C 0.4079(3) 0.6996(2) 0.18648(15) 0.0134(5) Uani 1 1 d .
C34 C 0.6047(3) 0.5494(2) 0.33089(16) 0.0162(5) Uani 1 1 d .
C5 C 0.6579(3) 1.1955(2) 0.30021(16) 0.0170(5) Uani 1 1 d .
C25 C 0.2965(3) 0.8570(2) 0.04085(16) 0.0152(5) Uani 1 1 d .
C8 C 0.9026(3) 1.1636(2) 0.36603(17) 0.0191(6) Uani 1 1 d .
C29 C 0.5741(3) 0.5635(2) 0.24965(16) 0.0150(5) Uani 1 1 d .
C19 C 0.4147(3) 0.5801(2) 0.20431(15) 0.0139(5) Uani 1 1 d .
C31 C 0.8383(3) 0.5378(2) 0.25033(19) 0.0215(6) Uani 1 1 d .
H31 H 0.9176 0.5333 0.2225 0.026 Uiso 1 1 calc R
C17 C 0.1259(3) 0.4779(3) 0.12485(17) 0.0190(6) Uani 1 1 d .
H17 H 0.0302 0.4034 0.1046 0.023 Uiso 1 1 calc R
C16 C 0.1186(3) 0.5935(2) 0.10525(16) 0.0168(5) Uani 1 1 d .
H16 H 0.0181 0.5974 0.0706 0.020 Uiso 1 1 calc R
C15 C 0.2572(3) 0.7044(2) 0.13577(15) 0.0131(5) Uani 1 1 d .
C28 C 0.3637(3) 0.7715(3) -0.00384(16) 0.0186(6) Uani 1 1 d .
H28A H 0.4597 0.7599 0.0339 0.028 Uiso 1 1 calc GR
H28B H 0.3988 0.8105 -0.0475 0.028 Uiso 1 1 calc GR
H28C H 0.2763 0.6886 -0.0269 0.028 Uiso 1 1 calc GR
C23 C 0.2151(3) 1.0465(2) 0.05142(16) 0.0170(6) Uani 1 1 d .
C20 C 0.2436(3) 0.8246(2) 0.10826(15) 0.0140(5) Uani 1 1 d .
C24 C 0.2819(3) 0.9677(2) 0.01372(16) 0.0169(5) Uani 1 1 d .
H24 H 0.3184 0.9897 -0.0317 0.020 Uiso 1 1 calc R
C30 C 0.6910(3) 0.5559(2) 0.20855(17) 0.0174(6) Uani 1 1 d .
C7 C 0.8113(3) 1.1715(2) 0.42295(16) 0.0195(6) Uani 1 1 d .
C22 C 0.1592(3) 1.0105(2) 0.11665(16) 0.0180(6) Uani 1 1 d .
H22 H 0.1095 1.0616 0.1418 0.022 Uiso 1 1 calc R
C32 C 0.8721(3) 0.5261(2) 0.33099(19) 0.0234(6) Uani 1 1 d .
C1 C 0.7395(4) 0.8595(3) 0.32556(18) 0.0240(6) Uani 1 1 d .
H1 H 0.8587 0.8658 0.3331 0.029 Uiso 1 1 calc R
C10 C 0.5281(4) 1.2197(3) 0.23634(19) 0.0281(7) Uani 1 1 d .
H10A H 0.5135 1.1691 0.1840 0.042 Uiso 1 1 calc GR
H10B H 0.5631 1.3103 0.2332 0.042 Uiso 1 1 calc GR
H10C H 0.4221 1.1957 0.2497 0.042 Uiso 1 1 calc GR
C18 C 0.2729(3) 0.4714(2) 0.17407(16) 0.0166(5) Uani 1 1 d .
H18 H 0.2775 0.3920 0.1874 0.020 Uiso 1 1 calc R
C33 C 0.7538(3) 0.5318(2) 0.37026(18) 0.0201(6) Uani 1 1 d .
H33 H 0.7750 0.5235 0.4256 0.024 Uiso 1 1 calc R
C21 C 0.1733(3) 0.9018(2) 0.14639(16) 0.0164(5) Uani 1 1 d .
C4 C 0.8086(3) 1.1781(2) 0.29029(17) 0.0200(6) Uani 1 1 d .
C27 C 0.2065(3) 1.1686(3) 0.02397(18) 0.0219(6) Uani 1 1 d .
H27A H 0.3029 1.2400 0.0581 0.033 Uiso 1 1 calc GR
H27B H 0.1032 1.1816 0.0285 0.033 Uiso 1 1 calc GR
H27C H 0.2078 1.1634 -0.0326 0.033 Uiso 1 1 calc GR
C37 C 0.4793(4) 0.5521(3) 0.37643(17) 0.0222(6) Uani 1 1 d .
H37A H 0.4420 0.6253 0.3675 0.033 Uiso 1 1 calc GR
H37B H 0.5316 0.5595 0.4344 0.033 Uiso 1 1 calc GR
H37C H 0.3831 0.4734 0.3569 0.033 Uiso 1 1 calc GR
C6 C 0.6617(3) 1.1922(2) 0.38256(17) 0.0191(6) Uani 1 1 d .
C2 C 0.6840(4) 0.8834(3) 0.39253(18) 0.0279(7) Uani 1 1 d .
H2 H 0.7637 0.9050 0.4483 0.033 Uiso 1 1 calc R
C26 C 0.1140(4) 0.8701(3) 0.21873(18) 0.0262(6) Uani 1 1 d .
H26A H 0.0663 0.7775 0.2128 0.039 Uiso 1 1 calc GR
H26B H 0.0285 0.9086 0.2222 0.039 Uiso 1 1 calc GR
H26C H 0.2085 0.9037 0.2682 0.039 Uiso 1 1 calc GR
C35 C 0.6585(4) 0.5628(3) 0.11957(18) 0.0247(6) Uani 1 1 d .
H35A H 0.5478 0.5026 0.0892 0.037 Uiso 1 1 calc GR
H35B H 0.7438 0.5409 0.0996 0.037 Uiso 1 1 calc GR
H35C H 0.6629 0.6493 0.1122 0.037 Uiso 1 1 calc GR
C36 C 1.0315(4) 0.5050(3) 0.3742(2) 0.0336(8) Uani 1 1 d .
H36A H 1.0538 0.4430 0.3386 0.050 Uiso 1 1 calc GR
H36B H 1.0195 0.4726 0.4236 0.050 Uiso 1 1 calc GR
H36C H 1.1245 0.5857 0.3885 0.050 Uiso 1 1 calc GR
C12 C 0.8703(4) 1.1663(3) 0.51101(18) 0.0336(7) Uani 1 1 d .
H12A H 0.7736 1.1322 0.5308 0.050 Uiso 1 1 calc GR
H12B H 0.9368 1.2522 0.5417 0.050 Uiso 1 1 calc GR
H12C H 0.9390 1.1111 0.5181 0.050 Uiso 1 1 calc GR
C3 C 0.5244(4) 0.8971(3) 0.38104(19) 0.0313(7) Uani 1 1 d .
H3A H 0.5015 0.9338 0.4294 0.038 Uiso 1 1 calc R
H3B H 0.4276 0.8271 0.3441 0.038 Uiso 1 1 calc R
C11 C 0.5334(4) 1.2149(3) 0.4200(2) 0.0313(7) Uani 1 1 d .
H11A H 0.4222 1.1774 0.3808 0.047 Uiso 1 1 calc GR
H11B H 0.5581 1.3067 0.4356 0.047 Uiso 1 1 calc GR
H11C H 0.5363 1.1755 0.4681 0.047 Uiso 1 1 calc GR
C13 C 1.0726(4) 1.1509(3) 0.3838(2) 0.0309(7) Uani 1 1 d .
H13A H 1.0806 1.0901 0.4203 0.046 Uiso 1 1 calc GR
H13B H 1.1577 1.2339 0.4095 0.046 Uiso 1 1 calc GR
H13C H 1.0909 1.1202 0.3331 0.046 Uiso 1 1 calc GR
C9 C 0.8618(4) 1.1848(3) 0.2144(2) 0.0323(7) Uani 1 1 d .
H9A H 0.9338 1.1329 0.2128 0.048 Uiso 1 1 calc GR
H9B H 0.9235 1.2733 0.2140 0.048 Uiso 1 1 calc GR
H9C H 0.7628 1.1523 0.1670 0.048 Uiso 1 1 calc GR
H1A H 0.533(4) 0.958(3) 0.2441(19) 0.027(8) Uiso 1 1 d .
H1B H 0.681(4) 0.864(3) 0.165(2) 0.039(9) Uiso 1 1 d .

loop_
_atom_site_aniso_label
_atom_site_aniso_U_11
_atom_site_aniso_U_22
_atom_site_aniso_U_33
_atom_site_aniso_U_23
_atom_site_aniso_U_13
_atom_site_aniso_U_12
Fe1 0.0162(2) 0.0115(2) 0.0168(2) 0.00156(15) 0.00159(16) 0.00340(15)
Si1 0.0109(3) 0.0117(3) 0.0188(4) 0.0010(3) 0.0017(3) 0.0029(3)
C14 0.0122(12) 0.0126(12) 0.0135(13) -0.0008(10) 0.0031(10) 0.0028(10)
C34 0.0142(13) 0.0096(12) 0.0242(15) 0.0055(10) 0.0049(11) 0.0031(10)
C5 0.0146(13) 0.0101(12) 0.0222(14) 0.0024(10) -0.0006(11) 0.0034(10)
C25 0.0105(12) 0.0147(12) 0.0164(13) -0.0003(10) 0.0005(10) 0.0022(10)
C8 0.0143(13) 0.0118(12) 0.0265(15) -0.0001(11) 0.0015(11) 0.0022(10)
C29 0.0126(12) 0.0070(11) 0.0248(14) 0.0041(10) 0.0051(11) 0.0022(10)
C19 0.0133(12) 0.0137(12) 0.0156(13) 0.0028(10) 0.0068(10) 0.0038(10)
C31 0.0142(13) 0.0125(13) 0.0412(18) 0.0049(12) 0.0131(13) 0.0050(10)
C17 0.0139(13) 0.0156(13) 0.0229(15) 0.0009(11) 0.0074(11) -0.0023(10)
C16 0.0114(12) 0.0200(13) 0.0172(13) 0.0023(11) 0.0045(11) 0.0027(10)
C15 0.0127(12) 0.0160(13) 0.0119(12) 0.0018(10) 0.0046(10) 0.0062(10)
C28 0.0182(13) 0.0200(14) 0.0191(14) 0.0035(11) 0.0059(11) 0.0083(11)
C23 0.0103(12) 0.0143(13) 0.0208(14) 0.0010(11) -0.0023(11) 0.0025(10)
C20 0.0075(11) 0.0138(12) 0.0160(13) 0.0001(10) -0.0016(10) 0.0021(10)
C24 0.0148(13) 0.0165(13) 0.0163(13) 0.0025(10) 0.0019(11) 0.0030(10)
C30 0.0163(13) 0.0083(12) 0.0300(15) 0.0049(11) 0.0089(12) 0.0053(10)
C7 0.0202(14) 0.0124(12) 0.0193(14) -0.0007(11) -0.0004(11) 0.0023(11)
C22 0.0110(12) 0.0183(13) 0.0227(15) -0.0013(11) 0.0008(11) 0.0071(11)
C32 0.0131(13) 0.0114(13) 0.0405(18) 0.0035(12) 0.0019(12) 0.0018(11)
C1 0.0224(15) 0.0133(13) 0.0285(16) 0.0012(11) -0.0068(12) 0.0075(11)
C10 0.0297(16) 0.0139(14) 0.0327(17) 0.0046(12) -0.0014(14) 0.0042(12)
C18 0.0154(13) 0.0131(12) 0.0221(14) 0.0043(11) 0.0072(11) 0.0043(10)
C33 0.0177(13) 0.0135(13) 0.0254(15) 0.0053(11) 0.0003(12) 0.0042(11)
C21 0.0114(12) 0.0165(13) 0.0177(14) -0.0004(10) 0.0006(10) 0.0036(10)
C4 0.0249(15) 0.0111(12) 0.0223(15) 0.0017(11) 0.0090(12) 0.0025(11)
C27 0.0176(14) 0.0158(13) 0.0312(16) 0.0052(12) 0.0030(12) 0.0070(11)
C37 0.0239(15) 0.0232(14) 0.0235(15) 0.0096(12) 0.0092(12) 0.0101(12)
C6 0.0206(14) 0.0110(12) 0.0257(15) 0.0015(11) 0.0088(12) 0.0044(11)
C2 0.0341(17) 0.0182(14) 0.0205(15) 0.0092(12) -0.0074(13) 0.0039(13)
C26 0.0325(16) 0.0251(15) 0.0279(16) 0.0050(12) 0.0157(14) 0.0140(13)
C35 0.0290(16) 0.0224(15) 0.0302(17) 0.0064(12) 0.0170(13) 0.0123(12)
C36 0.0175(15) 0.0265(16) 0.052(2) 0.0049(15) 0.0001(14) 0.0100(13)
C12 0.047(2) 0.0261(16) 0.0203(16) 0.0003(13) 0.0016(14) 0.0088(15)
C3 0.047(2) 0.0195(15) 0.0247(16) 0.0056(12) 0.0176(15) 0.0005(14)
C11 0.0310(17) 0.0290(17) 0.043(2) 0.0094(14) 0.0214(15) 0.0135(14)
C13 0.0199(15) 0.0258(16) 0.045(2) 0.0026(14) 0.0066(14) 0.0078(13)
C9 0.046(2) 0.0252(16) 0.0324(18) 0.0078(13) 0.0218(16) 0.0126(14)

loop_
_atom_type_symbol
_atom_type_description
_atom_type_scat_dispersion_real
_atom_type_scat_dispersion_imag
_atom_type_scat_source
C C 0.0033 0.0016 'International Tables Vol C Tables 4.2.6.8 and 6.1.1.4'
H H 0.0000 0.0000 'International Tables Vol C Tables 4.2.6.8 and 6.1.1.4'
Si Si 0.0817 0.0704 'International Tables Vol C Tables 4.2.6.8 and 6.1.1.4'
Fe Fe 0.3463 0.8444 'International Tables Vol C Tables 4.2.6.8 and 6.1.1.4'

loop_
_geom_angle_atom_site_label_1
_geom_angle_atom_site_label_2
_geom_angle_atom_site_label_3
_geom_angle
C5 Fe1 Si1 121.26(8)
C5 Fe1 C1 158.16(12)
C5 Fe1 C6 40.15(11)
C8 Fe1 Si1 123.30(8)
C8 Fe1 C5 67.96(10)
C8 Fe1 C1 101.40(11)
C8 Fe1 C4 40.16(11)
C8 Fe1 C6 67.83(10)
C7 Fe1 Si1 160.46(8)
C7 Fe1 C5 67.79(11)
C7 Fe1 C8 40.61(11)
C7 Fe1 C1 117.24(11)
C7 Fe1 C4 67.88(11)
C7 Fe1 C6 40.20(11)
C7 Fe1 C3 102.74(12)
C1 Fe1 Si1 47.51(8)
C4 Fe1 Si1 106.76(8)
C4 Fe1 C5 40.67(10)
C4 Fe1 C1 119.17(12)
C4 Fe1 C6 67.81(10)
C6 Fe1 Si1 157.12(8)
C6 Fe1 C1 155.08(11)
C2 Fe1 Si1 77.86(9)
C2 Fe1 C5 159.99(12)
C2 Fe1 C8 107.95(12)
C2 Fe1 C7 96.05(12)
C2 Fe1 C1 39.95(13)
C2 Fe1 C4 145.30(12)
C2 Fe1 C6 119.84(12)
C2 Fe1 C3 40.76(13)
C3 Fe1 Si1 84.88(9)
C3 Fe1 C5 128.79(12)
C3 Fe1 C8 136.48(12)
C3 Fe1 C1 72.30(13)
C3 Fe1 C4 167.33(12)
C3 Fe1 C6 99.52(12)
C14 Si1 Fe1 131.01(8)
C1 Si1 Fe1 58.49(9)
C1 Si1 C14 118.17(12)
C19 C14 Si1 119.39(18)
C15 C14 Si1 122.12(19)
C15 C14 C19 118.4(2)
C29 C34 C37 121.4(2)
C33 C34 C29 119.2(2)
C33 C34 C37 119.5(2)
C10 C5 Fe1 128.53(19)
C4 C5 Fe1 69.47(15)
C4 C5 C10 125.3(3)
C6 C5 Fe1 69.98(15)
C6 C5 C10 126.9(3)
C6 C5 C4 107.6(2)
C20 C25 C28 120.7(2)
C24 C25 C28 120.1(2)
C24 C25 C20 119.2(2)
C7 C8 Fe1 69.51(15)
C7 C8 C13 126.4(3)
C4 C8 Fe1 70.20(15)
C4 C8 C7 108.0(2)
C4 C8 C13 125.5(3)
C13 C8 Fe1 128.82(19)
C34 C29 C19 121.2(2)
C34 C29 C30 119.7(2)
C30 C29 C19 119.1(2)
C14 C19 C29 122.0(2)
C18 C19 C14 120.1(2)
C18 C19 C29 117.8(2)
C32 C31 C30 122.0(3)
C18 C17 C16 119.8(2)
C17 C16 C15 120.8(2)
C14 C15 C20 121.9(2)
C16 C15 C14 120.1(2)
C16 C15 C20 117.9(2)
C24 C23 C27 121.4(2)
C22 C23 C24 117.8(2)
C22 C23 C27 120.7(2)
C25 C20 C15 118.7(2)
C25 C20 C21 119.8(2)
C21 C20 C15 121.5(2)
C23 C24 C25 121.8(2)
C29 C30 C35 121.5(2)
C31 C30 C29 119.1(3)
C31 C30 C35 119.4(2)
C8 C7 Fe1 69.88(15)
C8 C7 C12 125.1(3)
C6 C7 Fe1 70.61(15)
C6 C7 C8 108.2(2)
C6 C7 C12 126.6(3)
C12 C7 Fe1 127.9(2)
C23 C22 C21 122.2(2)
C31 C32 C33 118.1(3)
C31 C32 C36 120.7(3)
C33 C32 C36 121.2(3)
Si1 C1 Fe1 74.00(10)
C2 C1 Fe1 67.53(16)
C2 C1 Si1 118.1(2)
C17 C18 C19 120.8(2)
C32 C33 C34 122.0(3)
C20 C21 C26 121.6(2)
C22 C21 C20 119.0(2)
C22 C21 C26 119.5(2)
C5 C4 Fe1 69.86(15)
C5 C4 C9 125.5(3)
C8 C4 Fe1 69.64(15)
C8 C4 C5 108.0(2)
C8 C4 C9 126.4(3)
C9 C4 Fe1 129.6(2)
C5 C6 Fe1 69.87(15)
C5 C6 C11 125.1(3)
C7 C6 Fe1 69.19(15)
C7 C6 C5 108.2(2)
C7 C6 C11 126.7(3)
C11 C6 Fe1 129.4(2)
C1 C2 Fe1 72.52(16)
C1 C2 C3 120.0(3)
C3 C2 Fe1 71.37(16)
C2 C3 Fe1 67.87(16)

loop_
_geom_bond_atom_site_label_1
_geom_bond_atom_site_label_2
_geom_bond_distance
Fe1 Si1 2.3447(8)
Fe1 C5 2.075(3)
Fe1 C8 2.063(3)
Fe1 C7 2.058(3)
Fe1 C1 2.079(3)
Fe1 C4 2.070(3)
Fe1 C6 2.077(3)
Fe1 C2 2.015(3)
Fe1 C3 2.061(3)
Si1 C14 1.894(3)
Si1 C1 1.799(3)
C14 C19 1.417(4)
C14 C15 1.413(4)
C34 C29 1.401(4)
C34 C33 1.396(4)
C34 C37 1.511(4)
C5 C10 1.487(4)
C5 C4 1.440(4)
C5 C6 1.425(4)
C25 C28 1.512(4)
C25 C20 1.403(4)
C25 C24 1.398(4)
C8 C7 1.430(4)
C8 C4 1.419(4)
C8 C13 1.499(4)
C29 C19 1.497(4)
C29 C30 1.405(4)
C19 C18 1.397(4)
C31 C30 1.397(4)
C31 C32 1.384(4)
C17 C16 1.385(4)
C17 C18 1.385(4)
C16 C15 1.398(4)
C15 C20 1.498(3)
C23 C24 1.392(4)
C23 C22 1.391(4)
C23 C27 1.507(4)
C20 C21 1.405(4)
C30 C35 1.512(4)
C7 C6 1.421(4)
C7 C12 1.499(4)
C22 C21 1.394(4)
C32 C33 1.389(4)
C32 C36 1.510(4)
C1 C2 1.400(4)
C21 C26 1.509(4)
C4 C9 1.504(4)
C6 C11 1.502(4)
C2 C3 1.420(5)
